data_1513958
loop_
_publ_author_name
'Jansen, M.'
'Hoppe, R.'

_publ_section_title
;
 Zur Kenntnis der NaCl Struktur Familie: neue Untersuchungen an Li~2~MnO~3~
;
_journal_coden_ASTM ZAACAB
_journal_issue 3
_journal_name_full
;
 Zeitschrift fuer Anorganische und Allgemeine Chemie
;
_journal_page_first 279
_journal_page_last 289
_journal_paper_doi 10.1002/zaac.19733970307
_journal_volume 397
_journal_year 1973
_chemical_formula_structural 'Li2 Mn O3'
_chemical_formula_sum 'Li2 Mn O3'
_chemical_name_systematic 'Dilithium Manganese(IV) Oxide'
_space_group_IT_number 15
_symmetry_Int_Tables_number 15
_symmetry_space_group_name_Hall '-C 2yc'
_symmetry_space_group_name_H-M 'C 1 2/c 1'
_audit_creation_date 1980/01/01
_cell_angle_alpha 90.
_cell_angle_beta 99.5
_cell_angle_gamma 90.
_cell_formula_units_Z 8
_cell_length_a 4.928
_cell_length_b 8.533
_cell_length_c 9.604
_cell_volume 398.316
_cod_data_source_file 'data_Li2MnO3melanie021022.cif'
_cod_data_source_block /var/www/cod/tmp/uploads/1395669153.27-D290F29E9218B844.cif
_cod_original_cell_volume 398.32
_cod_original_formula_sum 'Li2 Mn1 O3'
_cod_database_code 1513958

loop_
_symmetry_equiv_pos_site_id
_symmetry_equiv_pos_as_xyz
1 'x, -y, z+1/2'
2 '-x, -y, -z'
3 '-x, y, -z+1/2'
4 'x, y, z'
5 'x+1/2, -y+1/2, z+1/2'
6 '-x+1/2, -y+1/2, -z'
7 '-x+1/2, y+1/2, -z+1/2'
8 'x+1/2, y+1/2, z'

loop_
_atom_site_label
_atom_site_type_symbol
_atom_site_symmetry_multiplicity
_atom_site_Wyckoff_symbol
_atom_site_fract_x
_atom_site_fract_y
_atom_site_fract_z
_atom_site_occupancy
_atom_site_attached_hydrogens
_atom_site_B_iso_or_equiv
Li1 Li1+ 8 f 0.239 0.078 -.001 1. 0 0
Li2 Li1+ 4 d 0.25 0.25 0.5 1. 0 0
Li3 Li1+ 4 e 0 0.751 0.25 1. 0 0
Mn1 Mn4+ 4 e 0 0.4165 0.25 1. 0 0
Mn2 Mn4+ 4 e 0 0.083 0.25 1. 0 0
O1 O2- 8 f 0.1102 0.2497 0.1342 1. 0 0
O2 O2- 8 f 0.134 0.5736 0.1333 1. 0 0
O3 O2- 8 f 0.134 0.927 0.1333 1. 0 0

loop_
_atom_type_symbol
_atom_type_oxidation_number
Li1+ 1
Mn4+ 4
O2- -2
